data_7237984
loop_
_publ_author_name
'Mroweh, Nabil'
'Auban-Senzier, Pascale'
'Vanthuyne, Nicolas'
'Canadell, Enric'
'Avarvari, Narcis'

_publ_section_title
;
 Chiral EDT-TTF precursors with one stereogenic centre: substituent size
 modulation of the conducting properties in the (R-EDT-TTF)2PF6 (R = Me or
 Et) series
;
_journal_issue 40
_journal_name_full 'Journal of Materials Chemistry C'
_journal_page_first 12664
_journal_paper_doi 10.1039/C9TC04243A
_journal_volume 7
_journal_year 2019
_chemical_formula_sum 'C14 H18 F6 O P S6'
_chemical_formula_weight 539.61
_space_group_IT_number 2
_space_group_name_Hall '-P 1'
_space_group_name_H-M_alt 'P -1'
_symmetry_cell_setting triclinic
_symmetry_space_group_name_H-M 'P -1'
_atom_sites_solution_hydrogens geom
_atom_sites_solution_primary direct
_atom_sites_solution_secondary difmap
_audit_creation_method SHELXL-97
_audit_update_record
;
2019-07-05 deposited with the CCDC.	2019-09-23 downloaded from the CCDC.
;
_cell_angle_alpha 98.689(4)
_cell_angle_beta 99.065(4)
_cell_angle_gamma 101.231(4)
_cell_formula_units_Z 2
_cell_length_a 8.1196(4)
_cell_length_b 10.5643(5)
_cell_length_c 13.0740(7)
_cell_measurement_reflns_used 3097
_cell_measurement_temperature 294.54(10)
_cell_measurement_theta_max 73.4850
_cell_measurement_theta_min 4.3030
_cell_volume 1066.95(10)
_computing_cell_refinement 'CrysAlisPro 1.171.38.41r (Rigaku OD, 2015)'
_computing_data_collection 'CrysAlisPro 1.171.38.41r (Rigaku OD, 2015)'
_computing_data_reduction 'CrysAlisPro 1.171.38.41r (Rigaku OD, 2015)'
_computing_molecular_graphics 'DIAMOND 3.2k (Crystal Impact GbR, 2014)'
_computing_publication_material 'WinGX publication routines (Farrugia, 1999)'
_computing_structure_refinement 'SHELXL-97 (Sheldrick, 1997)'
_computing_structure_solution 'SHELXL-97 (Sheldrick, 1997)'
_diffrn_ambient_temperature 294.54(10)
_diffrn_detector_area_resol_mean 5.1990
_diffrn_measured_fraction_theta_full 0.993
_diffrn_measured_fraction_theta_max 0.964
_diffrn_measurement_device_type 'SuperNova, Single source at offset, AtlasS2'
_diffrn_measurement_method '\w scans'
_diffrn_radiation_monochromator mirror
_diffrn_radiation_source 'SuperNova(Cu) micro-focus sealed X-ray Source'
_diffrn_radiation_type CuK\a
_diffrn_radiation_wavelength 1.54184
_diffrn_reflns_av_R_equivalents 0.0254
_diffrn_reflns_av_sigmaI/netI 0.0360
_diffrn_reflns_limit_h_max 9
_diffrn_reflns_limit_h_min -8
_diffrn_reflns_limit_k_max 8
_diffrn_reflns_limit_k_min -13
_diffrn_reflns_limit_l_max 15
_diffrn_reflns_limit_l_min -16
_diffrn_reflns_number 7238
_diffrn_reflns_theta_full 70.00
_diffrn_reflns_theta_max 73.79
_diffrn_reflns_theta_min 3.49
_exptl_absorpt_coefficient_mu 7.172
_exptl_absorpt_correction_T_max 1.00000
_exptl_absorpt_correction_T_min 0.62828
_exptl_absorpt_correction_type multi-scan
_exptl_absorpt_process_details
;
CrysAlisPro 1.171.38.41r (Rigaku Oxford Diffraction, 2015)
Empirical absorption correction using spherical harmonics,
 implemented in SCALE3 ABSPACK scaling algorithm.
;
_exptl_crystal_colour black
_exptl_crystal_density_diffrn 1.680
_exptl_crystal_density_method 'not measured'
_exptl_crystal_description needles
_exptl_crystal_F_000 550
_refine_diff_density_max 1.204
_refine_diff_density_min -0.706
_refine_diff_density_rms 0.085
_refine_ls_extinction_method none
_refine_ls_goodness_of_fit_ref 1.061
_refine_ls_hydrogen_treatment mixed
_refine_ls_matrix_type full
_refine_ls_number_parameters 256
_refine_ls_number_reflns 4154
_refine_ls_number_restraints 0
_refine_ls_restrained_S_all 1.061
_refine_ls_R_factor_all 0.0735
_refine_ls_R_factor_gt 0.0619
_refine_ls_shift/su_max 0.000
_refine_ls_shift/su_mean 0.000
_refine_ls_structure_factor_coef Fsqd
_refine_ls_weighting_details 'calc w=1/[\s^2^(Fo^2^)+(0.1047P)^2^+0.9974P] where P=(Fo^2^+2Fc^2^)/3'
_refine_ls_weighting_scheme calc
_refine_ls_wR_factor_gt 0.1735
_refine_ls_wR_factor_ref 0.1928
_reflns_number_gt 3381
_reflns_number_total 4154
_reflns_threshold_expression >2sigma(I)
_cod_data_source_file c9tc04243a2.cif
_cod_data_source_block (rac-2)PF6
_cod_original_cell_volume 1066.95(9)
_cod_database_code 7237984

loop_
_symmetry_equiv_pos_as_xyz
'x, y, z'
'-x, -y, -z'

loop_
_atom_site_label
_atom_site_type_symbol
_atom_site_fract_x
_atom_site_fract_y
_atom_site_fract_z
_atom_site_U_iso_or_equiv
_atom_site_adp_type
_atom_site_occupancy
_atom_site_symmetry_multiplicity
_atom_site_calc_flag
_atom_site_refinement_flags
S4 S 0.25841(13) 0.42065(10) 0.91733(8) 0.0541(3) Uani 1 1 d .
S3 S 0.03267(13) 0.26054(9) 1.02281(8) 0.0527(3) Uani 1 1 d .
S2 S 0.31725(13) 0.66577(10) 1.10572(9) 0.0572(3) Uani 1 1 d .
S1 S 0.10064(16) 0.50745(11) 1.21711(9) 0.0622(3) Uani 1 1 d .
S5 S -0.05731(15) 0.02599(11) 0.85624(10) 0.0626(3) Uani 1 1 d .
S6 S 0.22412(17) 0.21628(12) 0.73111(10) 0.0673(3) Uani 1 1 d .
P1 P 0.5000 1.0000 1.0000 0.0634(4) Uani 1 2 d S
P2 P 0.5000 0.0000 0.5000 0.0701(5) Uani 1 2 d S
C4 C 0.1626(5) 0.4102(4) 1.0247(3) 0.0470(8) Uani 1 1 d .
C6 C 0.1675(5) 0.2604(4) 0.8520(3) 0.0505(9) Uani 1 1 d .
C5 C 0.0597(5) 0.1864(4) 0.9005(3) 0.0500(9) Uani 1 1 d .
C3 C 0.1907(5) 0.5153(4) 1.1068(3) 0.0471(8) Uani 1 1 d .
C1 C 0.1964(7) 0.6673(5) 1.2786(4) 0.0706(13) Uani 1 1 d .
H1 H 0.1782 0.7016 1.3447 0.085 Uiso 1 1 calc R
C2 C 0.2970(6) 0.7392(5) 1.2281(4) 0.0659(12) Uani 1 1 d .
H2 H 0.3538 0.8254 1.2576 0.079 Uiso 1 1 calc R
F6 F 0.3123(5) -0.0889(5) 0.4825(4) 0.1194(15) Uani 1 1 d .
F2 F 0.6772(4) 1.0984(4) 1.0529(3) 0.0980(11) Uani 1 1 d .
C7 C -0.0017(8) -0.0163(6) 0.7273(5) 0.0856(17) Uani 1 1 d .
H7 H -0.0756 0.0206 0.6788 0.103 Uiso 1 1 calc R
F4 F 0.5374(6) -0.0233(4) 0.6169(3) 0.1121(13) Uani 1 1 d .
F1 F 0.4764(5) 0.9679(5) 1.1116(3) 0.1069(13) Uani 1 1 d .
F3 F 0.5959(5) 0.8833(4) 0.9846(4) 0.1128(13) Uani 1 1 d .
F5 F 0.4328(6) 0.1260(4) 0.5403(4) 0.1172(14) Uani 1 1 d .
C9 C -0.0614(9) -0.1625(5) 0.6944(5) 0.0843(16) Uani 1 1 d .
H9A H 0.0068 -0.2031 0.7419 0.101 Uiso 1 1 calc R
H9B H -0.1790 -0.1869 0.7035 0.101 Uiso 1 1 calc R
C8 C 0.1691(9) 0.0409(6) 0.7194(5) 0.0927(18) Uani 1 1 d .
H8A H 0.1893 0.0015 0.6518 0.111 Uiso 1 1 calc R
H8B H 0.2468 0.0170 0.7737 0.111 Uiso 1 1 calc R
C10 C -0.0534(11) -0.2192(7) 0.5839(6) 0.115(3) Uani 1 1 d .
H10A H -0.0920 -0.3130 0.5717 0.172 Uiso 1 1 calc R
H10B H 0.0624 -0.1970 0.5735 0.172 Uiso 1 1 calc R
H10C H -0.1255 -0.1839 0.5354 0.172 Uiso 1 1 calc R
O1 O 0.4487(16) 0.5187(7) 0.7468(6) 0.212(5) Uani 1 1 d .
C12 C 0.4743(18) 0.6554(10) 0.7794(10) 0.158(4) Uani 1 1 d .
H12A H 0.4645 0.6768 0.8527 0.189 Uiso 1 1 calc R
H12B H 0.5866 0.6998 0.7714 0.189 Uiso 1 1 calc R
C11 C 0.432(2) 0.5105(13) 0.6383(7) 0.176(5) Uani 1 1 d .
H11A H 0.5425 0.5378 0.6198 0.211 Uiso 1 1 calc R
H11B H 0.3812 0.4209 0.6020 0.211 Uiso 1 1 calc R
C14 C 0.357(3) 0.6895(14) 0.7194(12) 0.252(10) Uani 1 1 d .
H14A H 0.3928 0.7794 0.7100 0.302 Uiso 1 1 calc R
H14B H 0.2520 0.6804 0.7472 0.302 Uiso 1 1 calc R
C13 C 0.333(3) 0.5881(17) 0.6118(12) 0.300(14) Uani 1 1 d .
H13A H 0.2144 0.5404 0.5883 0.360 Uiso 1 1 calc R
H13B H 0.3690 0.6323 0.5566 0.360 Uiso 1 1 calc R

loop_
_atom_site_aniso_label
_atom_site_aniso_U_11
_atom_site_aniso_U_22
_atom_site_aniso_U_33
_atom_site_aniso_U_23
_atom_site_aniso_U_13
_atom_site_aniso_U_12
S4 0.0485(5) 0.0493(5) 0.0585(6) 0.0037(4) 0.0134(4) -0.0009(4)
S3 0.0567(6) 0.0434(5) 0.0557(6) 0.0099(4) 0.0123(4) 0.0040(4)
S2 0.0462(5) 0.0464(5) 0.0709(7) 0.0015(4) 0.0076(4) 0.0015(4)
S1 0.0748(7) 0.0574(6) 0.0567(6) 0.0116(5) 0.0168(5) 0.0162(5)
S5 0.0639(6) 0.0452(5) 0.0723(7) 0.0033(5) 0.0166(5) -0.0002(4)
S6 0.0700(7) 0.0641(7) 0.0617(6) 0.0001(5) 0.0226(5) 0.0017(5)
P1 0.0461(8) 0.0640(10) 0.0775(11) 0.0225(8) 0.0079(7) 0.0021(7)
P2 0.0671(10) 0.0744(11) 0.0558(9) -0.0092(8) 0.0062(7) 0.0060(8)
C4 0.0424(18) 0.0436(19) 0.052(2) 0.0099(16) 0.0047(15) 0.0052(15)
C6 0.047(2) 0.046(2) 0.053(2) 0.0025(16) 0.0064(16) 0.0052(16)
C5 0.046(2) 0.045(2) 0.055(2) 0.0034(16) 0.0048(16) 0.0087(16)
C3 0.0442(19) 0.0421(19) 0.053(2) 0.0076(15) 0.0060(15) 0.0087(15)
C1 0.082(3) 0.067(3) 0.058(3) -0.004(2) 0.004(2) 0.023(3)
C2 0.061(3) 0.059(3) 0.068(3) -0.006(2) -0.001(2) 0.014(2)
F6 0.085(2) 0.128(3) 0.114(3) -0.018(2) 0.019(2) -0.020(2)
F2 0.0606(17) 0.094(2) 0.120(3) 0.026(2) -0.0057(17) -0.0171(17)
C7 0.093(4) 0.066(3) 0.081(3) -0.015(3) 0.030(3) -0.012(3)
F4 0.148(4) 0.110(3) 0.0628(19) 0.0073(19) 0.009(2) 0.008(3)
F1 0.090(2) 0.142(4) 0.088(2) 0.045(2) 0.0171(18) 0.005(2)
F3 0.093(3) 0.097(3) 0.147(4) 0.013(2) 0.008(2) 0.039(2)
F5 0.133(4) 0.100(3) 0.114(3) -0.015(2) 0.020(3) 0.046(3)
C9 0.094(4) 0.058(3) 0.091(4) -0.004(3) 0.022(3) 0.004(3)
C8 0.092(4) 0.088(4) 0.091(4) -0.011(3) 0.034(3) 0.014(3)
C10 0.131(6) 0.092(5) 0.092(5) -0.030(4) 0.011(4) 0.001(4)
O1 0.401(16) 0.111(5) 0.126(6) 0.016(4) 0.082(8) 0.048(7)
C12 0.192(11) 0.090(6) 0.167(10) -0.004(6) -0.007(8) 0.029(7)
C11 0.288(17) 0.178(11) 0.082(6) 0.020(6) 0.054(8) 0.088(12)
C14 0.38(3) 0.171(12) 0.208(15) -0.011(11) -0.048(15) 0.185(16)
C13 0.52(4) 0.222(17) 0.165(14) 0.004(12) -0.073(18) 0.22(2)

loop_
_atom_type_symbol
_atom_type_description
_atom_type_scat_dispersion_real
_atom_type_scat_dispersion_imag
_atom_type_scat_source
C C 0.0181 0.0091 'International Tables Vol C Tables 4.2.6.8 and 6.1.1.4'
H H 0.0000 0.0000 'International Tables Vol C Tables 4.2.6.8 and 6.1.1.4'
F F 0.0727 0.0534 'International Tables Vol C Tables 4.2.6.8 and 6.1.1.4'
P P 0.2955 0.4335 'International Tables Vol C Tables 4.2.6.8 and 6.1.1.4'
S S 0.3331 0.5567 'International Tables Vol C Tables 4.2.6.8 and 6.1.1.4'
O O 0.0492 0.0322 'International Tables Vol C Tables 4.2.6.8 and 6.1.1.4'

loop_
_geom_angle_atom_site_label_1
_geom_angle_atom_site_label_2
_geom_angle_atom_site_label_3
_geom_angle
_geom_angle_site_symmetry_1
_geom_angle_site_symmetry_3
C4 S4 C6 95.92(19) . .
C4 S3 C5 95.8(2) . .
C2 S2 C3 95.7(2) . .
C3 S1 C1 95.1(2) . .
C5 S5 C7 102.5(2) . .
C6 S6 C8 98.7(3) . .
F1 P1 F1 180.000(2) . 2_677
F1 P1 F3 88.7(3) . .
F1 P1 F3 91.3(3) 2_677 .
F1 P1 F3 91.3(3) . 2_677
F1 P1 F3 88.7(3) 2_677 2_677
F3 P1 F3 180.000(4) . 2_677
F1 P1 F2 89.7(2) . .
F1 P1 F2 90.3(2) 2_677 .
F3 P1 F2 89.8(2) . .
F3 P1 F2 90.2(2) 2_677 .
F1 P1 F2 90.3(2) . 2_677
F1 P1 F2 89.7(2) 2_677 2_677
F3 P1 F2 90.2(2) . 2_677
F3 P1 F2 89.8(2) 2_677 2_677
F2 P1 F2 180.000(1) . 2_677
F4 P2 F4 180.00(7) . 2_656
F4 P2 F5 90.6(2) . 2_656
F4 P2 F5 89.4(2) 2_656 2_656
F4 P2 F5 89.4(2) . .
F4 P2 F5 90.6(2) 2_656 .
F5 P2 F5 180.000(1) 2_656 .
F4 P2 F6 89.7(2) . 2_656
F4 P2 F6 90.3(2) 2_656 2_656
F5 P2 F6 90.4(3) 2_656 2_656
F5 P2 F6 89.6(3) . 2_656
F4 P2 F6 90.3(2) . .
F4 P2 F6 89.7(2) 2_656 .
F5 P2 F6 89.6(3) 2_656 .
F5 P2 F6 90.4(3) . .
F6 P2 F6 180.000(1) 2_656 .
C3 C4 S3 122.9(3) . .
C3 C4 S4 121.7(3) . .
S3 C4 S4 115.4(2) . .
C5 C6 S6 128.2(3) . .
C5 C6 S4 116.3(3) . .
S6 C6 S4 115.5(2) . .
C6 C5 S5 128.5(3) . .
C6 C5 S3 116.5(3) . .
S5 C5 S3 115.0(2) . .
C4 C3 S2 122.2(3) . .
C4 C3 S1 123.0(3) . .
S2 C3 S1 114.8(2) . .
C2 C1 S1 117.4(4) . .
C1 C2 S2 116.9(4) . .
C8 C7 C9 117.4(6) . .
C8 C7 S5 115.5(4) . .
C9 C7 S5 106.3(4) . .
C10 C9 C7 116.4(6) . .
C7 C8 S6 116.9(5) . .
C11 O1 C12 100.2(9) . .
C14 C12 O1 105.4(11) . .
C13 C11 O1 106.8(12) . .
C12 C14 C13 102.2(11) . .
C11 C13 C14 102.3(11) . .

loop_
_geom_bond_atom_site_label_1
_geom_bond_atom_site_label_2
_geom_bond_distance
_geom_bond_site_symmetry_2
S4 C4 1.717(4) .
S4 C6 1.737(4) .
S3 C4 1.716(4) .
S3 C5 1.737(4) .
S2 C2 1.716(5) .
S2 C3 1.720(4) .
S1 C3 1.722(4) .
S1 C1 1.727(5) .
S5 C5 1.736(4) .
S5 C7 1.827(6) .
S6 C6 1.737(4) .
S6 C8 1.796(7) .
P1 F1 1.579(4) .
P1 F1 1.579(4) 2_677
P1 F3 1.586(4) .
P1 F3 1.586(4) 2_677
P1 F2 1.586(3) .
P1 F2 1.586(3) 2_677
P2 F4 1.576(4) .
P2 F4 1.576(4) 2_656
P2 F5 1.584(4) 2_656
P2 F5 1.584(4) .
P2 F6 1.589(4) 2_656
P2 F6 1.589(4) .
C4 C3 1.378(6) .
C6 C5 1.356(6) .
C1 C2 1.327(8) .
C7 C8 1.427(8) .
C7 C9 1.499(7) .
C9 C10 1.494(9) .
O1 C11 1.392(11) .
O1 C12 1.407(11) .
C12 C14 1.281(15) .
C11 C13 1.301(16) .
C14 C13 1.594(18) .
